data_7231025
loop_
_publ_author_name
'Thorp-Greenwood, Flora L.'
'Berry, Gilberte Therese'
'Boyadjieva, Sophia S.'
'Oldknow, Samuel'
'Hardie, Michaele J.'

_publ_section_title
;
 2D networks of metallo-capsules and other coordination polymers from a
 hexapodal ligand
;
_journal_issue 28
_journal_name_full CrystEngComm
_journal_page_first 3960
_journal_paper_doi 10.1039/C8CE00806J
_journal_volume 20
_journal_year 2018
_chemical_formula_sum 'C120 H86 Br6 Co3 N14 O26'
_chemical_formula_weight 2796.28
_chemical_name_systematic 'hexabromobis{hexakis(isonicotinoyl)cyclotricatechylene}tricobalt(II) dimethylformamide'
_space_group_IT_number 15
_space_group_name_Hall '-C 2yc'
_space_group_name_H-M_alt 'C 1 2/c 1'
_symmetry_cell_setting monoclinic
_symmetry_space_group_name_Hall '-C 2yc'
_symmetry_space_group_name_H-M 'C 1 2/c 1'
_atom_sites_solution_hydrogens geom
_atom_sites_solution_primary direct
_atom_sites_solution_secondary difmap
_audit_creation_method SHELXL-97
_audit_update_record
;
2018-02-09 deposited with the CCDC.
2018-06-13 downloaded from the CCDC.
;
_cell_angle_alpha 90.00
_cell_angle_beta 111.330(3)
_cell_angle_gamma 90.00
_cell_formula_units_Z 4
_cell_length_a 35.9310(11)
_cell_length_b 20.5186(5)
_cell_length_c 32.4986(15)
_cell_measurement_reflns_used 46183
_cell_measurement_temperature 100(2)
_cell_measurement_theta_max 27.79
_cell_measurement_theta_min 1.13
_cell_volume 22318.5(14)
_computing_structure_refinement 'SHELXL-97 (Sheldrick, 1997)'
_computing_structure_solution 'SHELXS-97 (Sheldrick, 1990)'
_diffrn_ambient_temperature 100(2)
_diffrn_measured_fraction_theta_full 0.962
_diffrn_measured_fraction_theta_max 0.962
_diffrn_measurement_device_type 'Fluid Film Devices'
_diffrn_measurement_method 'shutterless scans'
_diffrn_radiation_monochromator 'Silicon 111'
_diffrn_radiation_source 'Diamond Light Source Beamline I19-1'
_diffrn_radiation_type synchrotron
_diffrn_radiation_wavelength 0.68890
_diffrn_reflns_av_R_equivalents 0.0402
_diffrn_reflns_av_sigmaI/netI 0.0711
_diffrn_reflns_limit_h_max 40
_diffrn_reflns_limit_h_min -44
_diffrn_reflns_limit_k_max 25
_diffrn_reflns_limit_k_min -24
_diffrn_reflns_limit_l_max 37
_diffrn_reflns_limit_l_min -35
_diffrn_reflns_number 79562
_diffrn_reflns_theta_full 25.17
_diffrn_reflns_theta_max 25.17
_diffrn_reflns_theta_min 1.13
_exptl_absorpt_coefficient_mu 1.337
_exptl_absorpt_correction_T_max 0.980
_exptl_absorpt_correction_T_min 0.958
_exptl_absorpt_correction_type multi-scan
_exptl_absorpt_process_details
;
CCP4 7.0.040: AIMLESS, version 0.5.32 : 29/03/17
Scaling & analysis of unmerged intensities, absorption correction using spherical harmonics
;
_exptl_crystal_colour pink
_exptl_crystal_density_diffrn 0.832
_exptl_crystal_density_method 'not measured'
_exptl_crystal_description plate
_exptl_crystal_F_000 5612
_exptl_crystal_size_max 0.13
_exptl_crystal_size_mid 0.12
_exptl_crystal_size_min 0.06
_refine_diff_density_max 1.062
_refine_diff_density_min -0.866
_refine_diff_density_rms 0.120
_refine_ls_extinction_method none
_refine_ls_goodness_of_fit_ref 1.060
_refine_ls_hydrogen_treatment constr
_refine_ls_matrix_type full
_refine_ls_number_parameters 735
_refine_ls_number_reflns 21159
_refine_ls_number_restraints 1
_refine_ls_restrained_S_all 1.060
_refine_ls_R_factor_all 0.1114
_refine_ls_R_factor_gt 0.0884
_refine_ls_shift/su_max 0.002
_refine_ls_shift/su_mean 0.000
_refine_ls_structure_factor_coef Fsqd
_refine_ls_weighting_details 'calc w=1/[\s^2^(Fo^2^)+(0.2000P)^2^+0.0000P] where P=(Fo^2^+2Fc^2^)/3'
_refine_ls_weighting_scheme calc
_refine_ls_wR_factor_gt 0.2873
_refine_ls_wR_factor_ref 0.3030
_reflns_number_gt 12776
_reflns_number_total 21159
_reflns_threshold_expression >2sigma(I)
_cod_data_source_file c8ce00806j2.cif
_cod_data_source_block cobrsqd
_cod_depositor_comments
;
The following automatic conversions were performed:

'_symmetry_cell_setting' value 'Monoclinic' changed to 'monoclinic'
according to
/home/data/users/saulius/crontab/automatic-downloads/rss-feeds/RSC/lib/dictionaries/cif_core.dic
dictionary named 'cif_core.dic' version 2.4.2 from 2011-04-26.

Automatic conversion script
Id: cif_fix_values 4973 2017-02-22 13:04:09Z antanas 

 Adding full bibliography for 7231022--7231030.cif.
;
_cod_original_sg_symbol_H-M C2/c
_cod_database_code 7231025
_platon_squeeze_void_probe_radius 1.20

loop_
_symmetry_equiv_pos_as_xyz
'x, y, z'
'-x, y, -z+1/2'
'x+1/2, y+1/2, z'
'-x+1/2, y+1/2, -z+1/2'
'-x, -y, -z'
'x, -y, z-1/2'
'-x+1/2, -y+1/2, -z'
'x+1/2, -y+1/2, z-1/2'

loop_
_atom_site_label
_atom_site_type_symbol
_atom_site_fract_x
_atom_site_fract_y
_atom_site_fract_z
_atom_site_U_iso_or_equiv
_atom_site_adp_type
_atom_site_occupancy
_atom_site_symmetry_multiplicity
_atom_site_calc_flag
_atom_site_refinement_flags
Br1 Br -0.295895(18) 0.60594(3) 0.72702(2) 0.0943(2) Uani 1 1 d .
Br2 Br -0.20981(2) 0.81583(4) 0.77607(3) 0.1050(3) Uani 1 1 d .
Br3 Br 0.05814(3) 0.96460(3) 0.72053(3) 0.1056(3) Uani 1 1 d .
Co1 Co -0.253106(17) 0.71114(3) 0.750523(19) 0.0659(2) Uani 1 1 d .
Co2 Co 0.0000 0.96521(3) 0.7500 0.0717(3) Uani 1 2 d S
O1 O -0.07954(7) 0.53680(12) 0.87506(9) 0.0485(6) Uani 1 1 d .
O2 O -0.11966(8) 0.49867(16) 0.90966(9) 0.0614(8) Uani 1 1 d .
O3 O -0.08070(8) 0.40133(13) 0.87566(9) 0.0503(6) Uani 1 1 d .
O4 O -0.08879(10) 0.34595(17) 0.93264(11) 0.0709(8) Uani 1 1 d .
O5 O 0.07156(9) 0.24077(13) 0.88486(10) 0.0589(7) Uani 1 1 d .
O6 O 0.12627(12) 0.17969(16) 0.91560(13) 0.0844(10) Uani 1 1 d .
O7 O 0.13949(9) 0.30412(14) 0.88405(10) 0.0593(7) Uani 1 1 d .
O8 O 0.19863(10) 0.29029(19) 0.93935(12) 0.0815(10) Uani 1 1 d .
O9 O 0.14819(10) 0.61440(13) 0.88416(11) 0.0647(8) Uani 1 1 d .
O10 O 0.16675(13) 0.71204(18) 0.91599(13) 0.0906(12) Uani 1 1 d .
O11 O 0.08096(10) 0.68725(12) 0.87928(10) 0.0590(7) Uani 1 1 d .
O12 O 0.08676(12) 0.75621(15) 0.93551(12) 0.0806(10) Uani 1 1 d .
N1 N -0.20599(10) 0.6547(2) 0.79609(12) 0.0656(10) Uani 1 1 d .
N2 N -0.19921(12) 0.2648(2) 0.79719(13) 0.0695(11) Uani 1 1 d .
N3 N 0.03085(15) 0.03921(16) 0.79756(15) 0.0711(11) Uani 1 1 d .
N4 N 0.22285(11) 0.2305(2) 0.80134(13) 0.0698(11) Uani 1 1 d .
N5 N 0.22791(12) 0.69545(19) 0.79956(13) 0.0687(11) Uani 1 1 d .
N6 N 0.02960(17) 0.89183(18) 0.79897(15) 0.0830(13) Uani 1 1 d .
N7 N -0.1946(3) 0.3551(6) 0.9467(4) 0.1927(18) Uiso 1 1 d D
C1 C 0.01930(10) 0.50297(16) 0.95896(11) 0.0370(7) Uani 1 1 d .
C2 C -0.01428(10) 0.53530(16) 0.93063(13) 0.0412(8) Uani 1 1 d .
H2 H -0.0144 0.5816 0.9296 0.049 Uiso 1 1 calc R
C3 C -0.04720(10) 0.50132(17) 0.90412(12) 0.0436(8) Uani 1 1 d .
C4 C -0.04723(11) 0.43377(18) 0.90500(12) 0.0453(8) Uani 1 1 d .
C5 C -0.01435(11) 0.40113(17) 0.93254(12) 0.0425(8) Uani 1 1 d .
H5 H -0.0143 0.3548 0.9328 0.051 Uiso 1 1 calc R
C6 C 0.01901(10) 0.43474(16) 0.96005(12) 0.0392(8) Uani 1 1 d .
C7 C 0.05431(11) 0.39432(17) 0.99001(12) 0.0412(8) Uani 1 1 d .
H7A H 0.0708 0.4212 1.0154 0.049 Uiso 1 1 calc R
H7B H 0.0442 0.3564 1.0016 0.049 Uiso 1 1 calc R
C8 C 0.07963(11) 0.37093(16) 0.96484(12) 0.0418(8) Uani 1 1 d .
C9 C 0.06745(12) 0.31597(17) 0.93889(14) 0.0487(9) Uani 1 1 d .
H9 H 0.0445 0.2932 0.9390 0.058 Uiso 1 1 calc R
C10 C 0.08752(13) 0.29299(18) 0.91286(14) 0.0520(10) Uani 1 1 d .
C11 C 0.12124(12) 0.32517(19) 0.91321(13) 0.0506(9) Uani 1 1 d .
C12 C 0.13447(11) 0.38063(19) 0.93922(13) 0.0490(9) Uani 1 1 d .
H12 H 0.1576 0.4030 0.9392 0.059 Uiso 1 1 calc R
C13 C 0.11375(11) 0.40334(16) 0.96537(12) 0.0423(8) Uani 1 1 d .
C14 C 0.12967(11) 0.46534(16) 0.99148(13) 0.0436(8) Uani 1 1 d .
H14A H 0.1206 0.4674 1.0168 0.052 Uiso 1 1 calc R
H14B H 0.1592 0.4640 1.0034 0.052 Uiso 1 1 calc R
C15 C 0.11598(11) 0.52538(17) 0.96380(13) 0.0435(8) Uani 1 1 d .
C16 C 0.13764(12) 0.54626(18) 0.93831(14) 0.0501(9) Uani 1 1 d .
H16 H 0.1608 0.5227 0.9396 0.060 Uiso 1 1 calc R
C17 C 0.12643(13) 0.59970(19) 0.91151(15) 0.0558(10) Uani 1 1 d .
C18 C 0.09284(13) 0.63437(18) 0.90875(14) 0.0522(9) Uani 1 1 d .
C19 C 0.07090(11) 0.61541(17) 0.93364(13) 0.0459(9) Uani 1 1 d .
H19 H 0.0479 0.6398 0.9319 0.055 Uiso 1 1 calc R
C20 C 0.08157(10) 0.56157(17) 0.96112(12) 0.0400(8) Uani 1 1 d .
C21 C 0.05522(10) 0.54348(16) 0.98638(12) 0.0386(8) Uani 1 1 d .
H21A H 0.0457 0.5838 0.9962 0.046 Uiso 1 1 calc R
H21B H 0.0711 0.5185 1.0131 0.046 Uiso 1 1 calc R
C22 C -0.11503(12) 0.5324(2) 0.88136(15) 0.0529(10) Uani 1 1 d .
C23 C -0.14569(11) 0.5746(2) 0.85139(13) 0.0547(10) Uani 1 1 d .
C24 C -0.13713(13) 0.6222(2) 0.82489(16) 0.0633(11) Uani 1 1 d .
H24 H -0.1108 0.6270 0.8249 0.076 Uiso 1 1 calc R
C25 C -0.16756(13) 0.6614(2) 0.79899(16) 0.0684(12) Uani 1 1 d .
H25 H -0.1614 0.6948 0.7823 0.082 Uiso 1 1 calc R
C26 C -0.21293(13) 0.6082(3) 0.82159(16) 0.0714(13) Uani 1 1 d .
H26 H -0.2396 0.6023 0.8200 0.086 Uiso 1 1 calc R
C27 C -0.18454(13) 0.5693(2) 0.84916(15) 0.0648(11) Uani 1 1 d .
H27 H -0.1913 0.5383 0.8670 0.078 Uiso 1 1 calc R
C28 C -0.09911(13) 0.3578(2) 0.89385(17) 0.0622(11) Uani 1 1 d .
C29 C -0.13389(14) 0.3268(2) 0.85911(15) 0.0642(12) Uani 1 1 d .
C30 C -0.15308(14) 0.3538(3) 0.81753(16) 0.0709(13) Uani 1 1 d .
H30 H -0.1441 0.3936 0.8095 0.085 Uiso 1 1 calc R
C31 C -0.18497(16) 0.3220(3) 0.78878(17) 0.0797(15) Uani 1 1 d .
H31 H -0.1982 0.3413 0.7607 0.096 Uiso 1 1 calc R
C32 C -0.18068(16) 0.2406(3) 0.83767(16) 0.0751(14) Uani 1 1 d .
H32 H -0.1904 0.2009 0.8450 0.090 Uiso 1 1 calc R
C33 C -0.14799(15) 0.2697(3) 0.86987(16) 0.0713(13) Uani 1 1 d .
H33 H -0.1359 0.2507 0.8983 0.086 Uiso 1 1 calc R
C34 C 0.09323(17) 0.1860(2) 0.88912(17) 0.0681(12) Uani 1 1 d .
C35 C 0.07015(15) 0.1354(2) 0.85710(17) 0.0670(12) Uani 1 1 d .
C36 C 0.03014(16) 0.1408(2) 0.83331(17) 0.0718(13) Uani 1 1 d .
H36 H 0.0155 0.1779 0.8364 0.086 Uiso 1 1 calc R
C37 C 0.01135(17) 0.0906(2) 0.80448(18) 0.0741(13) Uani 1 1 d .
H37 H -0.0167 0.0931 0.7890 0.089 Uiso 1 1 calc R
C38 C 0.06945(19) 0.0356(2) 0.8203(2) 0.0840(16) Uani 1 1 d .
H38 H 0.0836 -0.0008 0.8154 0.101 Uiso 1 1 calc R
C39 C 0.09048(18) 0.0812(2) 0.85060(19) 0.0846(16) Uani 1 1 d .
H39 H 0.1183 0.0759 0.8667 0.101 Uiso 1 1 calc R
C40 C 0.17859(14) 0.2884(2) 0.90110(17) 0.0659(12) Uani 1 1 d .
C41 C 0.19311(15) 0.2666(2) 0.86584(16) 0.0689(13) Uani 1 1 d .
C42 C 0.16768(13) 0.2454(3) 0.82461(16) 0.0689(12) Uani 1 1 d .
H42 H 0.1396 0.2436 0.8175 0.083 Uiso 1 1 calc R
C43 C 0.18434(15) 0.2271(3) 0.79431(17) 0.0771(14) Uani 1 1 d .
H43 H 0.1670 0.2109 0.7666 0.093 Uiso 1 1 calc R
C44 C 0.24740(15) 0.2518(3) 0.84132(17) 0.0829(16) Uani 1 1 d .
H44 H 0.2752 0.2550 0.8469 0.099 Uiso 1 1 calc R
C45 C 0.23356(15) 0.2694(3) 0.87478(18) 0.0817(15) Uani 1 1 d .
H45 H 0.2516 0.2829 0.9029 0.098 Uiso 1 1 calc R
C46 C 0.16770(17) 0.6722(3) 0.89029(19) 0.0773(14) Uani 1 1 d .
C47 C 0.18932(15) 0.6781(2) 0.85886(17) 0.0688(12) Uani 1 1 d .
C48 C 0.19491(15) 0.6260(2) 0.83485(17) 0.0692(12) Uani 1 1 d .
H48 H 0.1855 0.5838 0.8381 0.083 Uiso 1 1 calc R
C49 C 0.21459(15) 0.6368(2) 0.80582(17) 0.0725(13) Uani 1 1 d .
H49 H 0.2188 0.6008 0.7896 0.087 Uiso 1 1 calc R
C50 C 0.22158(18) 0.7451(3) 0.82285(18) 0.0812(15) Uani 1 1 d .
H50 H 0.2306 0.7872 0.8186 0.097 Uiso 1 1 calc R
C51 C 0.20283(18) 0.7386(3) 0.85234(19) 0.0842(16) Uani 1 1 d .
H51 H 0.1991 0.7754 0.8682 0.101 Uiso 1 1 calc R
C52 C 0.07835(17) 0.7461(2) 0.89687(19) 0.0705(13) Uani 1 1 d .
C53 C 0.06286(18) 0.7957(2) 0.86217(17) 0.0729(13) Uani 1 1 d .
C54 C 0.06207(18) 0.7884(2) 0.81951(17) 0.0762(14) Uani 1 1 d .
H54 H 0.0721 0.7499 0.8110 0.091 Uiso 1 1 calc R
C55 C 0.04624(18) 0.8387(2) 0.78933(18) 0.0790(15) Uani 1 1 d .
H55 H 0.0473 0.8350 0.7607 0.095 Uiso 1 1 calc R
C56 C 0.0304(2) 0.8988(2) 0.84020(19) 0.096(2) Uani 1 1 d .
H56 H 0.0192 0.9372 0.8473 0.115 Uiso 1 1 calc R
C57 C 0.0468(2) 0.8526(2) 0.87320(19) 0.0918(18) Uani 1 1 d .
H57 H 0.0471 0.8592 0.9022 0.110 Uiso 1 1 calc R
C58 C -0.1858(5) 0.4122(7) 0.9304(4) 0.1927(18) Uiso 1 1 d .
H58 H -0.1586 0.4228 0.9362 0.231 Uiso 1 1 calc R
C59 C -0.1606(4) 0.3151(6) 0.9752(4) 0.1927(18) Uiso 1 1 d .
H59A H -0.1367 0.3253 0.9686 0.289 Uiso 1 1 calc R
H59B H -0.1671 0.2688 0.9695 0.289 Uiso 1 1 calc R
H59C H -0.1555 0.3248 1.0063 0.289 Uiso 1 1 calc R
C60 C -0.2315(4) 0.3484(7) 0.9624(4) 0.1927(18) Uiso 1 1 d D
H60A H -0.2565 0.3505 0.9367 0.289 Uiso 1 1 calc R
H60B H -0.2308 0.3840 0.9828 0.289 Uiso 1 1 calc R
H60C H -0.2300 0.3065 0.9775 0.289 Uiso 1 1 calc R
O13 O -0.2127(3) 0.4516(4) 0.9077(3) 0.1927(18) Uiso 1 1 d .

loop_
_atom_site_aniso_label
_atom_site_aniso_U_11
_atom_site_aniso_U_22
_atom_site_aniso_U_33
_atom_site_aniso_U_23
_atom_site_aniso_U_13
_atom_site_aniso_U_12
Br1 0.0798(4) 0.1137(5) 0.0971(5) 0.0078(3) 0.0415(3) 0.0220(3)
Br2 0.1005(5) 0.1050(5) 0.1218(6) 0.0044(4) 0.0551(4) 0.0291(4)
Br3 0.1425(7) 0.0678(4) 0.1223(6) 0.0051(3) 0.0670(5) 0.0137(3)
Co1 0.0561(4) 0.0895(5) 0.0614(4) 0.0114(3) 0.0325(3) 0.0378(3)
Co2 0.1098(8) 0.0323(4) 0.0739(6) 0.000 0.0345(6) 0.000
O1 0.0332(13) 0.0593(16) 0.0547(16) 0.0079(12) 0.0182(12) 0.0070(11)
O2 0.0413(15) 0.092(2) 0.0544(17) 0.0108(16) 0.0217(13) 0.0094(14)
O3 0.0427(14) 0.0589(15) 0.0519(15) -0.0083(12) 0.0202(12) -0.0151(12)
O4 0.069(2) 0.087(2) 0.060(2) -0.0076(16) 0.0287(16) -0.0300(17)
O5 0.0584(17) 0.0488(15) 0.0707(19) -0.0138(13) 0.0249(15) 0.0091(13)
O6 0.084(3) 0.0614(19) 0.091(2) -0.0110(17) 0.012(2) 0.0223(17)
O7 0.0588(17) 0.0647(17) 0.0651(18) -0.0018(14) 0.0354(15) 0.0174(13)
O8 0.062(2) 0.111(3) 0.073(2) -0.0079(19) 0.0267(19) 0.0316(18)
O9 0.079(2) 0.0530(16) 0.087(2) -0.0030(14) 0.0608(18) -0.0134(14)
O10 0.118(3) 0.082(2) 0.105(3) -0.028(2) 0.080(3) -0.037(2)
O11 0.082(2) 0.0421(14) 0.0656(18) 0.0061(13) 0.0423(16) -0.0003(13)
O12 0.120(3) 0.0566(18) 0.072(2) 0.0001(16) 0.044(2) -0.0054(18)
N1 0.050(2) 0.090(3) 0.067(2) 0.017(2) 0.0336(18) 0.0233(18)
N2 0.065(2) 0.087(3) 0.059(2) -0.003(2) 0.0256(19) -0.037(2)
N3 0.089(3) 0.044(2) 0.078(3) -0.0079(17) 0.026(2) 0.0074(18)
N4 0.048(2) 0.106(3) 0.061(2) 0.003(2) 0.0276(19) 0.028(2)
N5 0.073(2) 0.076(2) 0.075(2) -0.013(2) 0.048(2) -0.037(2)
N6 0.138(4) 0.0421(19) 0.079(3) 0.0013(18) 0.052(3) 0.003(2)
C1 0.0377(18) 0.0408(18) 0.0410(19) -0.0009(15) 0.0244(16) -0.0006(14)
C2 0.0376(19) 0.0379(18) 0.054(2) -0.0004(15) 0.0241(17) 0.0008(14)
C3 0.0356(19) 0.047(2) 0.049(2) 0.0000(16) 0.0173(17) 0.0025(16)
C4 0.040(2) 0.049(2) 0.052(2) -0.0077(17) 0.0227(18) -0.0074(17)
C5 0.044(2) 0.0391(18) 0.052(2) -0.0038(16) 0.0274(18) -0.0010(15)
C6 0.0427(19) 0.0371(17) 0.048(2) -0.0017(15) 0.0288(17) 0.0002(15)
C7 0.0404(19) 0.0389(17) 0.049(2) 0.0051(15) 0.0215(17) 0.0012(14)
C8 0.0439(19) 0.0380(18) 0.047(2) 0.0080(15) 0.0216(17) 0.0099(15)
C9 0.047(2) 0.0413(19) 0.066(3) -0.0004(17) 0.030(2) 0.0037(16)
C10 0.058(2) 0.0418(19) 0.062(3) -0.0020(18) 0.029(2) 0.0109(17)
C11 0.049(2) 0.055(2) 0.057(2) 0.0017(18) 0.0291(19) 0.0153(17)
C12 0.043(2) 0.052(2) 0.058(2) -0.0001(18) 0.0268(19) 0.0066(16)
C13 0.0418(19) 0.0407(18) 0.048(2) 0.0037(15) 0.0202(17) 0.0075(15)
C14 0.0369(19) 0.0445(19) 0.056(2) -0.0018(16) 0.0255(17) 0.0011(14)
C15 0.043(2) 0.0418(18) 0.051(2) -0.0035(16) 0.0242(17) -0.0024(15)
C16 0.046(2) 0.046(2) 0.071(3) 0.0006(18) 0.037(2) 0.0000(16)
C17 0.062(3) 0.054(2) 0.069(3) 0.0074(19) 0.045(2) -0.0060(19)
C18 0.063(2) 0.0400(19) 0.061(2) 0.0044(17) 0.031(2) -0.0006(17)
C19 0.043(2) 0.0417(19) 0.057(2) -0.0026(16) 0.0230(18) -0.0014(15)
C20 0.0378(18) 0.0396(17) 0.047(2) -0.0029(16) 0.0207(16) -0.0037(15)
C21 0.0369(18) 0.0407(18) 0.043(2) -0.0022(14) 0.0205(16) -0.0001(14)
C22 0.041(2) 0.068(3) 0.055(2) -0.001(2) 0.0231(19) 0.0031(17)
C23 0.039(2) 0.077(3) 0.052(2) 0.005(2) 0.0213(18) 0.0092(19)
C24 0.043(2) 0.081(3) 0.073(3) 0.010(2) 0.029(2) 0.011(2)
C25 0.054(3) 0.080(3) 0.082(3) 0.022(3) 0.038(2) 0.019(2)
C26 0.042(2) 0.106(4) 0.074(3) 0.016(3) 0.030(2) 0.016(2)
C27 0.049(2) 0.086(3) 0.067(3) 0.014(2) 0.029(2) 0.013(2)
C28 0.056(3) 0.069(3) 0.064(3) -0.009(2) 0.025(2) -0.018(2)
C29 0.061(3) 0.078(3) 0.059(3) -0.007(2) 0.029(2) -0.024(2)
C30 0.065(3) 0.077(3) 0.070(3) -0.007(2) 0.024(2) -0.032(2)
C31 0.075(3) 0.097(4) 0.063(3) 0.009(3) 0.021(3) -0.032(3)
C32 0.075(3) 0.086(3) 0.067(3) -0.001(3) 0.028(3) -0.037(3)
C33 0.075(3) 0.083(3) 0.057(3) -0.007(2) 0.026(2) -0.035(3)
C34 0.075(3) 0.055(3) 0.075(3) -0.003(2) 0.028(3) 0.012(2)
C35 0.078(3) 0.047(2) 0.078(3) -0.007(2) 0.032(3) 0.008(2)
C36 0.077(3) 0.055(3) 0.088(3) -0.009(2) 0.034(3) 0.009(2)
C37 0.079(3) 0.051(2) 0.092(4) -0.010(2) 0.030(3) 0.010(2)
C38 0.092(4) 0.052(3) 0.099(4) -0.014(3) 0.023(3) 0.023(2)
C39 0.087(4) 0.060(3) 0.093(4) -0.007(3) 0.017(3) 0.030(3)
C40 0.051(3) 0.085(3) 0.062(3) -0.010(2) 0.020(2) 0.021(2)
C41 0.066(3) 0.082(3) 0.068(3) 0.000(2) 0.035(3) 0.027(2)
C42 0.045(2) 0.096(3) 0.069(3) -0.004(3) 0.026(2) 0.015(2)
C43 0.058(3) 0.111(4) 0.065(3) -0.008(3) 0.026(2) 0.030(3)
C44 0.054(3) 0.131(5) 0.069(3) -0.006(3) 0.028(3) 0.021(3)
C45 0.056(3) 0.119(4) 0.075(3) -0.014(3) 0.030(3) 0.023(3)
C46 0.086(4) 0.076(3) 0.090(4) -0.002(3) 0.056(3) -0.015(3)
C47 0.075(3) 0.068(3) 0.081(3) -0.002(2) 0.049(3) -0.020(2)
C48 0.078(3) 0.060(3) 0.087(3) -0.004(2) 0.052(3) -0.016(2)
C49 0.080(3) 0.070(3) 0.089(3) -0.010(2) 0.057(3) -0.025(2)
C50 0.105(4) 0.072(3) 0.088(4) -0.010(3) 0.061(3) -0.040(3)
C51 0.111(4) 0.069(3) 0.099(4) -0.020(3) 0.069(4) -0.033(3)
C52 0.095(4) 0.051(2) 0.076(3) 0.007(2) 0.043(3) -0.004(2)
C53 0.105(4) 0.045(2) 0.080(3) 0.004(2) 0.048(3) 0.003(2)
C54 0.113(4) 0.049(2) 0.079(3) 0.003(2) 0.050(3) 0.009(2)
C55 0.125(5) 0.040(2) 0.086(3) 0.006(2) 0.054(3) 0.013(3)
C56 0.168(6) 0.049(3) 0.080(4) -0.002(2) 0.057(4) 0.021(3)
C57 0.155(6) 0.054(3) 0.078(3) -0.002(3) 0.056(4) 0.012(3)

loop_
_atom_type_symbol
_atom_type_description
_atom_type_scat_dispersion_real
_atom_type_scat_dispersion_imag
_atom_type_scat_source
C C 0.0033 0.0016 'International Tables Vol C Tables 4.2.6.8 and 6.1.1.4'
H H 0.0000 0.0000 'International Tables Vol C Tables 4.2.6.8 and 6.1.1.4'
N N 0.0061 0.0033 'International Tables Vol C Tables 4.2.6.8 and 6.1.1.4'
O O 0.0106 0.0060 'International Tables Vol C Tables 4.2.6.8 and 6.1.1.4'
Co Co 0.3494 0.9721 'International Tables Vol C Tables 4.2.6.8 and 6.1.1.4'
Br Br -0.2901 2.4595 'International Tables Vol C Tables 4.2.6.8 and 6.1.1.4'

loop_
_geom_angle_atom_site_label_1
_geom_angle_atom_site_label_2
_geom_angle_atom_site_label_3
_geom_angle
_geom_angle_site_symmetry_1
_geom_angle_site_symmetry_3
N1 Co1 N2 177.67(15) . 4_456
N1 Co1 N5 89.88(13) . 2_556
N2 Co1 N5 88.57(14) 4_456 2_556
N1 Co1 N4 90.36(14) . 3_455
N2 Co1 N4 91.25(14) 4_456 3_455
N5 Co1 N4 177.72(17) 2_556 3_455
N1 Co1 Br1 89.33(12) . .
N2 Co1 Br1 88.97(13) 4_456 .
N5 Co1 Br1 91.16(12) 2_556 .
N4 Co1 Br1 91.11(13) 3_455 .
N1 Co1 Br2 89.74(12) . .
N2 Co1 Br2 91.99(13) 4_456 .
N5 Co1 Br2 89.86(12) 2_556 .
N4 Co1 Br2 87.88(13) 3_455 .
Br1 Co1 Br2 178.62(3) . .
N3 Co2 N3 90.8(2) 2_566 1_565
N3 Co2 N6 88.62(17) 2_566 2_556
N3 Co2 N6 177.99(17) 1_565 2_556
N3 Co2 N6 177.99(17) 2_566 .
N3 Co2 N6 88.62(17) 1_565 .
N6 Co2 N6 92.0(2) 2_556 .
N3 Co2 Br3 89.71(13) 2_566 2_556
N3 Co2 Br3 90.68(13) 1_565 2_556
N6 Co2 Br3 91.24(14) 2_556 2_556
N6 Co2 Br3 88.37(14) . 2_556
N3 Co2 Br3 90.68(13) 2_566 .
N3 Co2 Br3 89.71(13) 1_565 .
N6 Co2 Br3 88.37(14) 2_556 .
N6 Co2 Br3 91.25(14) . .
Br3 Co2 Br3 179.44(4) 2_556 .
C22 O1 C3 117.0(3) . .
C28 O3 C4 116.5(3) . .
C34 O5 C10 119.5(4) . .
C40 O7 C11 118.0(3) . .
C46 O9 C17 118.0(3) . .
C52 O11 C18 116.8(3) . .
C26 N1 C25 116.2(4) . .
C26 N1 Co1 122.2(3) . .
C25 N1 Co1 121.5(3) . .
C32 N2 C31 115.7(4) . .
C32 N2 Co1 120.1(3) . 4_446
C31 N2 Co1 124.2(3) . 4_446
C38 N3 C37 117.5(4) . .
C38 N3 Co2 121.6(3) . 1_545
C37 N3 Co2 120.8(4) . 1_545
C43 N4 C44 117.4(4) . .
C43 N4 Co1 122.9(3) . 3_545
C44 N4 Co1 119.5(3) . 3_545
C50 N5 C49 117.1(4) . .
C50 N5 Co1 121.2(3) . 2_556
C49 N5 Co1 121.4(3) . 2_556
C55 N6 C56 118.4(4) . .
C55 N6 Co2 122.5(3) . .
C56 N6 Co2 119.1(3) . .
C58 N7 C59 117.6(12) . .
C58 N7 C60 122.3(12) . .
C59 N7 C60 110.1(10) . .
C2 C1 C6 118.7(3) . .
C2 C1 C21 118.3(3) . .
C6 C1 C21 122.9(3) . .
C3 C2 C1 121.0(3) . .
C3 C2 H2 119.5 . .
C1 C2 H2 119.5 . .
C2 C3 C4 120.1(3) . .
C2 C3 O1 118.1(3) . .
C4 C3 O1 121.7(3) . .
C5 C4 C3 119.7(3) . .
C5 C4 O3 122.3(3) . .
C3 C4 O3 117.9(3) . .
C4 C5 C6 121.0(3) . .
C4 C5 H5 119.5 . .
C6 C5 H5 119.5 . .
C5 C6 C1 119.5(3) . .
C5 C6 C7 117.5(3) . .
C1 C6 C7 123.0(3) . .
C8 C7 C6 110.6(3) . .
C8 C7 H7A 109.5 . .
C6 C7 H7A 109.5 . .
C8 C7 H7B 109.5 . .
C6 C7 H7B 109.5 . .
H7A C7 H7B 108.1 . .
C9 C8 C13 118.7(3) . .
C9 C8 C7 118.2(3) . .
C13 C8 C7 123.1(3) . .
C10 C9 C8 122.3(4) . .
C10 C9 H9 118.9 . .
C8 C9 H9 118.9 . .
C11 C10 C9 119.1(4) . .
C11 C10 O5 121.9(3) . .
C9 C10 O5 118.9(4) . .
C10 C11 C12 120.1(3) . .
C10 C11 O7 118.3(4) . .
C12 C11 O7 121.4(4) . .
C11 C12 C13 120.1(4) . .
C11 C12 H12 120.0 . .
C13 C12 H12 120.0 . .
C8 C13 C12 119.7(3) . .
C8 C13 C14 123.9(3) . .
C12 C13 C14 116.3(3) . .
C15 C14 C13 112.2(3) . .
C15 C14 H14A 109.2 . .
C13 C14 H14A 109.2 . .
C15 C14 H14B 109.2 . .
C13 C14 H14B 109.2 . .
H14A C14 H14B 107.9 . .
C16 C15 C20 117.7(3) . .
C16 C15 C14 118.5(3) . .
C20 C15 C14 123.8(3) . .
C17 C16 C15 121.8(3) . .
C17 C16 H16 119.1 . .
C15 C16 H16 119.1 . .
C16 C17 C18 120.3(3) . .
C16 C17 O9 118.0(4) . .
C18 C17 O9 121.4(4) . .
C19 C18 C17 119.5(4) . .
C19 C18 O11 121.4(4) . .
C17 C18 O11 119.0(3) . .
C18 C19 C20 121.5(3) . .
C18 C19 H19 119.3 . .
C20 C19 H19 119.3 . .
C19 C20 C15 119.2(3) . .
C19 C20 C21 117.8(3) . .
C15 C20 C21 123.0(3) . .
C20 C21 C1 112.5(3) . .
C20 C21 H21A 109.1 . .
C1 C21 H21A 109.1 . .
C20 C21 H21B 109.1 . .
C1 C21 H21B 109.1 . .
H21A C21 H21B 107.8 . .
O2 C22 O1 123.1(4) . .
O2 C22 C23 124.6(4) . .
O1 C22 C23 112.3(3) . .
C27 C23 C24 117.8(4) . .
C27 C23 C22 119.5(4) . .
C24 C23 C22 122.7(3) . .
C25 C24 C23 118.6(4) . .
C25 C24 H24 120.7 . .
C23 C24 H24 120.7 . .
N1 C25 C24 123.2(4) . .
N1 C25 H25 118.4 . .
C24 C25 H25 118.4 . .
N1 C26 C27 124.4(4) . .
N1 C26 H26 117.8 . .
C27 C26 H26 117.8 . .
C26 C27 C23 119.8(4) . .
C26 C27 H27 120.1 . .
C23 C27 H27 120.1 . .
O4 C28 O3 125.0(4) . .
O4 C28 C29 124.2(4) . .
O3 C28 C29 110.8(4) . .
C33 C29 C30 119.3(4) . .
C33 C29 C28 117.3(4) . .
C30 C29 C28 123.4(4) . .
C31 C30 C29 118.3(4) . .
C31 C30 H30 120.8 . .
C29 C30 H30 120.8 . .
N2 C31 C30 124.7(5) . .
N2 C31 H31 117.7 . .
C30 C31 H31 117.7 . .
N2 C32 C33 124.3(4) . .
N2 C32 H32 117.8 . .
C33 C32 H32 117.8 . .
C29 C33 C32 117.6(5) . .
C29 C33 H33 121.2 . .
C32 C33 H33 121.2 . .
O6 C34 O5 123.5(4) . .
O6 C34 C35 125.6(4) . .
O5 C34 C35 110.9(4) . .
C36 C35 C39 118.9(5) . .
C36 C35 C34 122.8(4) . .
C39 C35 C34 118.3(5) . .
C35 C36 C37 118.3(4) . .
C35 C36 H36 120.9 . .
C37 C36 H36 120.9 . .
N3 C37 C36 123.0(5) . .
N3 C37 H37 118.5 . .
C36 C37 H37 118.5 . .
N3 C38 C39 124.0(4) . .
N3 C38 H38 118.0 . .
C39 C38 H38 118.0 . .
C38 C39 C35 118.3(5) . .
C38 C39 H39 120.9 . .
C35 C39 H39 120.9 . .
O8 C40 O7 124.5(4) . .
O8 C40 C41 124.4(4) . .
O7 C40 C41 111.1(4) . .
C45 C41 C42 119.4(4) . .
C45 C41 C40 117.6(5) . .
C42 C41 C40 123.0(4) . .
C43 C42 C41 118.1(4) . .
C43 C42 H42 121.0 . .
C41 C42 H42 121.0 . .
N4 C43 C42 124.2(5) . .
N4 C43 H43 117.9 . .
C42 C43 H43 117.9 . .
N4 C44 C45 122.6(5) . .
N4 C44 H44 118.7 . .
C45 C44 H44 118.7 . .
C41 C45 C44 118.2(5) . .
C41 C45 H45 120.9 . .
C44 C45 H45 120.9 . .
O10 C46 O9 124.4(4) . .
O10 C46 C47 125.7(5) . .
O9 C46 C47 109.9(4) . .
C51 C47 C48 118.6(4) . .
C51 C47 C46 118.5(5) . .
C48 C47 C46 122.8(4) . .
C47 C48 C49 118.4(4) . .
C47 C48 H48 120.8 . .
C49 C48 H48 120.8 . .
N5 C49 C48 123.1(4) . .
N5 C49 H49 118.5 . .
C48 C49 H49 118.5 . .
N5 C50 C51 123.6(4) . .
N5 C50 H50 118.2 . .
C51 C50 H50 118.2 . .
C50 C51 C47 119.2(5) . .
C50 C51 H51 120.4 . .
C47 C51 H51 120.4 . .
O12 C52 O11 124.6(4) . .
O12 C52 C53 124.4(4) . .
O11 C52 C53 111.0(4) . .
C54 C53 C57 119.0(5) . .
C54 C53 C52 123.9(4) . .
C57 C53 C52 117.1(5) . .
C53 C54 C55 118.6(4) . .
C53 C54 H54 120.7 . .
C55 C54 H54 120.7 . .
N6 C55 C54 122.9(5) . .
N6 C55 H55 118.6 . .
C54 C55 H55 118.6 . .
N6 C56 C57 123.2(5) . .
N6 C56 H56 118.4 . .
C57 C56 H56 118.4 . .
C56 C57 C53 117.9(5) . .
C56 C57 H57 121.1 . .
C53 C57 H57 121.1 . .
O13 C58 N7 122.4(14) . .
O13 C58 H58 118.8 . .
N7 C58 H58 118.8 . .
N7 C59 H59A 109.5 . .
N7 C59 H59B 109.5 . .
H59A C59 H59B 109.5 . .
N7 C59 H59C 109.5 . .
H59A C59 H59C 109.5 . .
H59B C59 H59C 109.5 . .
N7 C60 H60A 109.5 . .
N7 C60 H60B 109.5 . .
H60A C60 H60B 109.5 . .
N7 C60 H60C 109.5 . .
H60A C60 H60C 109.5 . .
H60B C60 H60C 109.5 . .

loop_
_geom_bond_atom_site_label_1
_geom_bond_atom_site_label_2
_geom_bond_distance
_geom_bond_site_symmetry_2
Br1 Co1 2.5984(10) .
Br2 Co1 2.6045(11) .
Br3 Co2 2.5955(8) .
Co1 N1 2.140(4) .
Co1 N2 2.149(4) 4_456
Co1 N5 2.155(3) 2_556
Co1 N4 2.161(4) 3_455
Co2 N3 2.163(4) 2_566
Co2 N3 2.163(4) 1_565
Co2 N6 2.168(4) 2_556
Co2 N6 2.168(4) .
Co2 Br3 2.5955(8) 2_556
O1 C22 1.366(5) .
O1 C3 1.405(4) .
O2 C22 1.210(5) .
O3 C28 1.366(5) .
O3 C4 1.402(4) .
O4 C28 1.203(5) .
O5 C34 1.345(5) .
O5 C10 1.388(5) .
O6 C34 1.193(6) .
O7 C40 1.348(5) .
O7 C11 1.402(5) .
O8 C40 1.189(5) .
O9 C46 1.354(6) .
O9 C17 1.413(5) .
O10 C46 1.178(6) .
O11 C52 1.354(6) .
O11 C18 1.407(5) .
O12 C52 1.198(6) .
N1 C26 1.345(6) .
N1 C25 1.356(5) .
N2 C32 1.335(6) .
N2 C31 1.348(6) .
N2 Co1 2.149(4) 4_446
N3 C38 1.315(7) .
N3 C37 1.329(6) .
N3 Co2 2.163(4) 1_545
N4 C43 1.320(6) .
N4 C44 1.350(7) .
N4 Co1 2.161(4) 3_545
N5 C50 1.337(6) .
N5 C49 1.338(6) .
N5 Co1 2.155(3) 2_556
N6 C55 1.334(6) .
N6 C56 1.338(7) .
N7 C58 1.369(15) .
N7 C59 1.483(15) .
N7 C60 1.594(15) .
C1 C2 1.391(5) .
C1 C6 1.401(5) .
C1 C21 1.521(5) .
C2 C3 1.373(5) .
C2 H2 0.9500 .
C3 C4 1.386(5) .
C4 C5 1.370(5) .
C5 C6 1.390(5) .
C5 H5 0.9500 .
C6 C7 1.532(5) .
C7 C8 1.506(5) .
C7 H7A 0.9900 .
C7 H7B 0.9900 .
C8 C9 1.381(5) .
C8 C13 1.389(5) .
C9 C10 1.379(5) .
C9 H9 0.9500 .
C10 C11 1.376(6) .
C11 C12 1.394(6) .
C12 C13 1.398(5) .
C12 H12 0.9500 .
C13 C14 1.521(5) .
C14 C15 1.499(5) .
C14 H14A 0.9900 .
C14 H14B 0.9900 .
C15 C16 1.395(5) .
C15 C20 1.417(5) .
C16 C17 1.367(6) .
C16 H16 0.9500 .
C17 C18 1.376(6) .
C18 C19 1.375(5) .
C19 C20 1.384(5) .
C19 H19 0.9500 .
C20 C21 1.508(5) .
C21 H21A 0.9900 .
C21 H21B 0.9900 .
C22 C23 1.460(6) .
C23 C27 1.376(6) .
C23 C24 1.407(6) .
C24 C25 1.372(6) .
C24 H24 0.9500 .
C25 H25 0.9500 .
C26 C27 1.347(6) .
C26 H26 0.9500 .
C27 H27 0.9500 .
C28 C29 1.488(6) .
C29 C33 1.371(6) .
C29 C30 1.389(7) .
C30 C31 1.354(7) .
C30 H30 0.9500 .
C31 H31 0.9500 .
C32 C33 1.392(7) .
C32 H32 0.9500 .
C33 H33 0.9500 .
C34 C35 1.490(7) .
C35 C36 1.367(7) .
C35 C39 1.387(6) .
C36 C37 1.391(7) .
C36 H36 0.9500 .
C37 H37 0.9500 .
C38 C39 1.369(8) .
C38 H38 0.9500 .
C39 H39 0.9500 .
C40 C41 1.490(6) .
C41 C45 1.376(7) .
C41 C42 1.389(7) .
C42 C43 1.378(6) .
C42 H42 0.9500 .
C43 H43 0.9500 .
C44 C45 1.398(7) .
C44 H44 0.9500 .
C45 H45 0.9500 .
C46 C47 1.496(7) .
C47 C51 1.378(7) .
C47 C48 1.380(7) .
C48 C49 1.387(6) .
C48 H48 0.9500 .
C49 H49 0.9500 .
C50 C51 1.364(7) .
C50 H50 0.9500 .
C51 H51 0.9500 .
C52 C53 1.470(7) .
C53 C54 1.384(7) .
C53 C57 1.405(7) .
C54 C55 1.395(7) .
C54 H54 0.9500 .
C55 H55 0.9500 .
C56 C57 1.393(8) .
C56 H56 0.9500 .
C57 H57 0.9500 .
C58 O13 1.270(14) .
C58 H58 0.9500 .
C59 H59A 0.9800 .
C59 H59B 0.9800 .
C59 H59C 0.9800 .
C60 H60A 0.9800 .
C60 H60B 0.9800 .
C60 H60C 0.9800 .

loop_
_platon_squeeze_void_nr
_platon_squeeze_void_average_x
_platon_squeeze_void_average_y
_platon_squeeze_void_average_z
_platon_squeeze_void_volume
_platon_squeeze_void_count_electrons
_platon_squeeze_void_content
1 -0.004 0.000 -0.007 12889 3133 ' '
